data_7113540
loop_
_publ_author_name
'Albert, Joan'
'Cadena, J. Magali'
'Gonz\'alez, Asensio'
'Granell, Jaume'
'Solans, Xavier'
'Font-Bardia, Merc\`e'

_publ_section_title
;
 The first NH aldimine organometallic compound. Isolation and crystal structure
;
_journal_coden_ASTM CHCOFS
_journal_issue 4
_journal_name_full
;
 Chemical Communications (Cambridge, United Kingdom)
;
_journal_page_first 528
_journal_page_last 529
_journal_paper_doi 10.1039/b211808d
_journal_year 2003
_chemical_formula_sum 'C39 H39 Cl N O2 P Pd'
_chemical_formula_weight 726.53
_space_group_IT_number 2
_symmetry_cell_setting triclinic
_symmetry_space_group_name_Hall '-P 1'
_symmetry_space_group_name_H-M 'P -1'
_atom_sites_solution_hydrogens geom
_atom_sites_solution_primary direct
_atom_sites_solution_secondary difmap
_audit_creation_method SHELXL-97
_cell_angle_alpha 75.4050(10)
_cell_angle_beta 80.8580(10)
_cell_angle_gamma 82.3680(10)
_cell_formula_units_Z 2
_cell_length_a 10.9750(10)
_cell_length_b 11.0460(10)
_cell_length_c 15.1750(10)
_cell_measurement_temperature 293(2)
_cell_volume 1749.4(3)
_computing_structure_refinement 'SHELXL-97 (Sheldrick, 1997)'
_computing_structure_solution 'SHELXS-97 (Sheldrick, 1990)'
_diffrn_ambient_temperature 293(2)
_diffrn_measured_fraction_theta_full 0.724
_diffrn_measured_fraction_theta_max 0.724
_diffrn_measurement_device_type 'Marresearch 2300'
_diffrn_measurement_method 'phi scan'
_diffrn_radiation_monochromator graphite
_diffrn_radiation_source 'fine-focus sealed tube'
_diffrn_radiation_type MoK\a
_diffrn_radiation_wavelength 0.71069
_diffrn_reflns_av_R_equivalents 0.0228
_diffrn_reflns_av_sigmaI/netI 0.0241
_diffrn_reflns_limit_h_max 14
_diffrn_reflns_limit_h_min 0
_diffrn_reflns_limit_k_max 14
_diffrn_reflns_limit_k_min -13
_diffrn_reflns_limit_l_max 20
_diffrn_reflns_limit_l_min -19
_diffrn_reflns_number 11205
_diffrn_reflns_theta_full 28.83
_diffrn_reflns_theta_max 28.83
_diffrn_reflns_theta_min 2.82
_diffrn_standards_decay_% 0
_exptl_absorpt_coefficient_mu 0.687
_exptl_absorpt_correction_type none
_exptl_crystal_colour yellow
_exptl_crystal_density_diffrn 1.379
_exptl_crystal_density_method 'not measured'
_exptl_crystal_description prism
_exptl_crystal_F_000 748
_exptl_crystal_size_max 0.2
_exptl_crystal_size_mid 0.1
_exptl_crystal_size_min 0.1
_refine_diff_density_max 0.609
_refine_diff_density_min -0.444
_refine_diff_density_rms 0.061
_refine_ls_extinction_expression Fc
_refine_ls_extinction_method none
_refine_ls_goodness_of_fit_ref 1.030
_refine_ls_hydrogen_treatment mixed
_refine_ls_matrix_type full
_refine_ls_number_parameters 474
_refine_ls_number_reflns 6616
_refine_ls_number_restraints 0
_refine_ls_restrained_S_all 1.030
_refine_ls_R_factor_all 0.0435
_refine_ls_R_factor_gt 0.0346
_refine_ls_shift/su_max 0.001
_refine_ls_shift/su_mean 0.000
_refine_ls_structure_factor_coef Fsqd
_refine_ls_weighting_details 'w=1/[\s^2^(Fo^2^)+(0.0269P)^2^+2.5858P] where P=(Fo^2^+2Fc^2^)/3'
_refine_ls_weighting_scheme calc
_refine_ls_wR_factor_gt 0.0784
_refine_ls_wR_factor_ref 0.0828
_reflns_number_gt 5884
_reflns_number_total 6616
_reflns_threshold_expression >2sigma(I)
_cod_duplicate_entry 7103984
_cod_data_source_file b211808d.txt
_cod_data_source_block jgfm74
_cod_depositor_comments
;
The following automatic conversions were performed:

'_symmetry_cell_setting' value 'Triclinic' changed to 'triclinic'
according to
/usr/data/users/saulius/automatic-downloads/retrospective/RSC/lib/dictionaries/cif_core.dic
dictionary named 'cif_core.dic' version 2.4.2 from 2011-04-26.

Automatic conversion script
Id: cif_fix_values 2281 2013-09-26 08:29:07Z andrius 

The following automatic conversions were performed:

'_refine_ls_weighting_scheme' value 'calc
w=1/[\s^2^(Fo^2^)+(0.0269P)^2^+2.5858P] where P=(Fo^2^+2Fc^2^)/3' was
changed to 'calc'. New tag '_refine_ls_weighting_details' was
created. The value of the new tag was set to
'w=1/[\s^2^(Fo^2^)+(0.0269P)^2^+2.5858P] where P=(Fo^2^+2Fc^2^)/3'.

Automatic conversion script
Id: cif_fix_values 3143 2015-03-26 13:38:13Z robertas 
;
_cod_original_sg_symbol_H-M P-1
_cod_database_code 7113540

loop_
_symmetry_equiv_pos_as_xyz
'x, y, z'
'-x, -y, -z'

loop_
_atom_site_label
_atom_site_type_symbol
_atom_site_fract_x
_atom_site_fract_y
_atom_site_fract_z
_atom_site_U_iso_or_equiv
_atom_site_adp_type
_atom_site_occupancy
_atom_site_calc_flag
_atom_site_refinement_flags
Pd Pd 0.590898(18) 0.20499(2) 0.277888(13) 0.02919(7) Uani 1 d .
P P 0.74349(6) 0.16970(7) 0.16630(4) 0.03034(15) Uani 1 d .
Cl Cl 0.41600(7) 0.22106(9) 0.19714(6) 0.0538(2) Uani 1 d .
O1 O 0.3985(4) 0.5888(3) 0.3958(2) 0.0980(12) Uani 1 d .
O2 O 0.3993(4) 0.5021(3) 0.2826(2) 0.1145(15) Uani 1 d .
N N 0.4745(2) 0.2747(2) 0.38234(15) 0.0324(5) Uani 1 d .
C1 C 0.7149(2) 0.1837(3) 0.36550(16) 0.0302(5) Uani 1 d .
C2 C 0.7736(3) 0.0686(3) 0.40395(19) 0.0379(6) Uani 1 d .
H2 H 0.7656 -0.0017 0.3829 0.045 Uiso 1 calc R
C3 C 0.8447(3) 0.0575(4) 0.4743(2) 0.0512(8) Uani 1 d .
C4 C 0.8594(3) 0.1611(4) 0.5044(2) 0.0578(10) Uani 1 d .
C5 C 0.7991(3) 0.2760(4) 0.4675(2) 0.0474(8) Uani 1 d .
C6 C 0.7248(3) 0.2880(3) 0.39888(18) 0.0352(6) Uani 1 d .
C7 C 0.6455(3) 0.4077(3) 0.3669(2) 0.0402(7) Uani 1 d .
H7 H 0.6564 0.4320 0.3003 0.048 Uiso 1 calc R
H7A H 0.6702 0.4744 0.3893 0.048 Uiso 1 calc R
C8 C 0.5091(3) 0.3891(3) 0.40281(18) 0.0342(6) Uani 1 d .
C9 C 0.4284(3) 0.5045(3) 0.3615(2) 0.0469(7) Uani 1 d .
C10 C 0.3075(10) 0.6070(7) 0.2388(6) 0.162(4) Uani 1 d .
H10 H 0.2449 0.5730 0.2161 0.194 Uiso 1 calc R
H10A H 0.2668 0.6544 0.2829 0.194 Uiso 1 calc R
C11 C 0.3715(10) 0.6765(10) 0.1729(8) 0.220(6) Uani 1 d .
H11 H 0.3184 0.7456 0.1428 0.264 Uiso 1 calc R
H11A H 0.4106 0.6283 0.1298 0.264 Uiso 1 calc R
H11B H 0.4338 0.7082 0.1965 0.264 Uiso 1 calc R
C12 C 0.3876(3) 0.2172(3) 0.4338(2) 0.0380(6) Uani 1 d .
H12 H 0.3663 0.1476 0.4178 0.046 Uiso 1 calc R
C13 C 0.3162(3) 0.2506(3) 0.5175(2) 0.0430(7) Uani 1 d .
C14 C 0.3660(3) 0.2153(3) 0.5999(2) 0.0479(8) Uani 1 d .
C15 C 0.4894(4) 0.1382(4) 0.6078(2) 0.0598(9) Uani 1 d .
H15 H 0.5086 0.1235 0.6694 0.072 Uiso 1 calc R
H15A H 0.5526 0.1827 0.5658 0.072 Uiso 1 calc R
H15B H 0.4857 0.0592 0.5932 0.072 Uiso 1 calc R
C16 C 0.2969(5) 0.2504(4) 0.6760(3) 0.0635(11) Uani 1 d .
C17 C 0.1810(4) 0.3165(4) 0.6718(3) 0.0702(12) Uani 1 d .
C18 C 0.1111(6) 0.3571(5) 0.7558(4) 0.110(2) Uani 1 d .
H18 H 0.1597 0.3294 0.8057 0.132 Uiso 1 calc R
H18A H 0.0336 0.3205 0.7728 0.132 Uiso 1 calc R
H18B H 0.0956 0.4470 0.7421 0.132 Uiso 1 calc R
C19 C 0.1327(4) 0.3451(4) 0.5913(4) 0.0726(13) Uani 1 d .
C20 C 0.1974(3) 0.3135(3) 0.5119(3) 0.0562(9) Uani 1 d .
C21 C 0.1410(4) 0.3459(5) 0.4241(3) 0.0789(13) Uani 1 d .
H21 H 0.0579 0.3218 0.4363 0.095 Uiso 1 calc R
H21A H 0.1896 0.3019 0.3813 0.095 Uiso 1 calc R
H21B H 0.1393 0.4348 0.3983 0.095 Uiso 1 calc R
C22 C 0.8983(2) 0.1186(3) 0.19947(17) 0.0352(6) Uani 1 d .
C23 C 0.9713(3) 0.2034(4) 0.2136(2) 0.0470(8) Uani 1 d .
C24 C 1.0854(4) 0.1625(5) 0.2443(2) 0.0629(11) Uani 1 d .
C25 C 1.1253(4) 0.0386(6) 0.2632(3) 0.0733(13) Uani 1 d .
C26 C 1.0536(4) -0.0474(5) 0.2530(3) 0.0682(12) Uani 1 d .
C27 C 0.9398(3) -0.0080(3) 0.2199(2) 0.0510(8) Uani 1 d .
H27 H 0.8918 -0.0667 0.2117 0.061 Uiso 1 calc R
C28 C 0.7237(3) 0.0582(3) 0.10029(18) 0.0355(6) Uani 1 d .
C29 C 0.8158(4) 0.0318(4) 0.0315(3) 0.0654(11) Uani 1 d .
H29 H 0.8884 0.0713 0.0192 0.078 Uiso 1 calc R
C30 C 0.8008(5) -0.0519(5) -0.0184(3) 0.0760(13) Uani 1 d .
C31 C 0.6949(5) -0.1099(4) -0.0021(3) 0.0735(12) Uani 1 d .
C32 C 0.6039(5) -0.0860(4) 0.0660(4) 0.0742(13) Uani 1 d .
C33 C 0.6188(4) -0.0025(4) 0.1180(3) 0.0535(9) Uani 1 d .
C34 C 0.7632(3) 0.3178(3) 0.08063(19) 0.0390(6) Uani 1 d .
C35 C 0.8715(3) 0.3389(4) 0.0203(2) 0.0509(8) Uani 1 d .
C36 C 0.8812(4) 0.4521(4) -0.0445(3) 0.0646(11) Uani 1 d .
C37 C 0.7849(5) 0.5431(4) -0.0497(3) 0.0761(13) Uani 1 d .
C38 C 0.6780(5) 0.5242(4) 0.0090(3) 0.0856(15) Uani 1 d .
H38 H 0.6124 0.5871 0.0049 0.103 Uiso 1 calc R
C39 C 0.6657(3) 0.4118(3) 0.0749(3) 0.0590(9) Uani 1 d .
H39 H 0.5925 0.3998 0.1150 0.071 Uiso 1 calc R
H3 H 0.885(3) -0.021(4) 0.500(2) 0.058(11) Uiso 1 d .
H4 H 0.911(4) 0.159(4) 0.550(3) 0.072(12) Uiso 1 d .
H5 H 0.805(3) 0.349(3) 0.490(2) 0.047(9) Uiso 1 d .
H8 H 0.496(3) 0.380(3) 0.467(2) 0.033(7) Uiso 1 d .
H16 H 0.332(4) 0.232(4) 0.728(3) 0.079(15) Uiso 1 d .
H19 H 0.050(4) 0.388(4) 0.582(3) 0.077(13) Uiso 1 d .
H22 H 0.938(3) 0.286(3) 0.205(2) 0.050(11) Uiso 1 d .
H24 H 1.130(4) 0.225(4) 0.252(3) 0.077(13) Uiso 1 d .
H25 H 1.208(4) 0.016(4) 0.281(3) 0.081(13) Uiso 1 d .
H26 H 1.081(4) -0.131(5) 0.258(3) 0.089(16) Uiso 1 d .
H30 H 0.865(5) -0.073(5) -0.061(3) 0.097(16) Uiso 1 d .
H31 H 0.678(5) -0.174(5) -0.038(4) 0.120(19) Uiso 1 d .
H32 H 0.530(5) -0.115(4) 0.080(3) 0.087(16) Uiso 1 d .
H33 H 0.557(3) 0.018(3) 0.159(2) 0.054(10) Uiso 1 d .
H35 H 0.939(3) 0.273(3) 0.025(2) 0.050(10) Uiso 1 d .
H36 H 0.955(4) 0.460(4) -0.081(3) 0.073(13) Uiso 1 d .
H37 H 0.789(3) 0.616(4) -0.097(3) 0.058(10) Uiso 1 d .

loop_
_atom_site_aniso_label
_atom_site_aniso_U_11
_atom_site_aniso_U_22
_atom_site_aniso_U_33
_atom_site_aniso_U_23
_atom_site_aniso_U_13
_atom_site_aniso_U_12
Pd 0.02465(11) 0.03489(13) 0.02941(10) -0.01091(8) -0.00195(7) -0.00328(8)
P 0.0273(3) 0.0365(4) 0.0281(3) -0.0102(3) -0.0009(2) -0.0045(3)
Cl 0.0349(4) 0.0769(6) 0.0572(4) -0.0258(4) -0.0169(3) -0.0002(4)
O1 0.139(3) 0.065(2) 0.096(2) -0.0440(18) -0.041(2) 0.048(2)
O2 0.193(4) 0.072(2) 0.088(2) -0.0305(18) -0.083(3) 0.054(2)
N 0.0286(12) 0.0344(13) 0.0351(11) -0.0135(9) -0.0012(9) 0.0003(10)
C1 0.0268(13) 0.0368(16) 0.0275(11) -0.0091(10) -0.0010(9) -0.0049(11)
C2 0.0324(15) 0.0409(17) 0.0380(14) -0.0082(12) -0.0016(11) -0.0010(13)
C3 0.0367(17) 0.066(2) 0.0439(16) -0.0034(16) -0.0093(13) 0.0054(17)
C4 0.0427(19) 0.091(3) 0.0448(17) -0.0203(18) -0.0149(15) -0.0044(19)
C5 0.0369(17) 0.066(2) 0.0484(17) -0.0289(16) -0.0056(13) -0.0097(16)
C6 0.0277(14) 0.0427(17) 0.0378(13) -0.0128(12) -0.0004(10) -0.0111(12)
C7 0.0416(17) 0.0321(16) 0.0476(16) -0.0110(12) 0.0018(12) -0.0120(13)
C8 0.0380(15) 0.0322(15) 0.0332(13) -0.0126(11) 0.0028(11) -0.0056(12)
C9 0.053(2) 0.0372(18) 0.0509(17) -0.0159(14) -0.0036(14) 0.0009(15)
C10 0.266(12) 0.087(5) 0.132(6) -0.012(4) -0.091(7) 0.039(6)
C11 0.169(10) 0.182(10) 0.238(12) 0.067(9) -0.008(9) -0.011(8)
C12 0.0313(15) 0.0345(16) 0.0487(15) -0.0158(12) 0.0027(12) -0.0029(12)
C13 0.0387(17) 0.0355(17) 0.0497(16) -0.0114(13) 0.0159(12) -0.0087(14)
C14 0.053(2) 0.0388(18) 0.0484(17) -0.0092(13) 0.0121(14) -0.0146(15)
C15 0.066(3) 0.055(2) 0.0528(19) -0.0046(16) -0.0041(17) -0.0079(19)
C16 0.085(3) 0.049(2) 0.053(2) -0.0150(17) 0.022(2) -0.025(2)
C17 0.076(3) 0.054(2) 0.076(3) -0.029(2) 0.040(2) -0.020(2)
C18 0.122(5) 0.099(4) 0.107(4) -0.058(3) 0.066(3) -0.031(3)
C19 0.053(3) 0.058(3) 0.095(3) -0.024(2) 0.034(2) -0.005(2)
C20 0.0412(19) 0.050(2) 0.070(2) -0.0152(17) 0.0167(16) -0.0066(17)
C21 0.042(2) 0.087(3) 0.097(3) -0.016(3) -0.001(2) 0.013(2)
C22 0.0256(13) 0.0483(18) 0.0302(12) -0.0094(11) -0.0009(10) -0.0010(13)
C23 0.0394(18) 0.065(2) 0.0401(15) -0.0143(15) -0.0036(13) -0.0147(17)
C24 0.046(2) 0.103(4) 0.0459(18) -0.018(2) -0.0074(15) -0.026(2)
C25 0.038(2) 0.119(4) 0.057(2) -0.006(2) -0.0128(17) -0.004(2)
C26 0.048(2) 0.077(3) 0.068(2) -0.005(2) -0.0111(18) 0.017(2)
C27 0.0388(18) 0.055(2) 0.0550(18) -0.0086(16) -0.0052(14) 0.0003(16)
C28 0.0396(15) 0.0376(16) 0.0319(12) -0.0136(11) -0.0067(11) -0.0001(13)
C29 0.065(2) 0.083(3) 0.059(2) -0.044(2) 0.0134(18) -0.022(2)
C30 0.093(3) 0.086(3) 0.062(2) -0.050(2) 0.007(2) -0.011(3)
C31 0.099(4) 0.068(3) 0.069(3) -0.040(2) -0.022(2) -0.005(3)
C32 0.073(3) 0.070(3) 0.096(3) -0.039(2) -0.014(3) -0.024(2)
C33 0.055(2) 0.052(2) 0.060(2) -0.0256(17) 0.0003(17) -0.0145(18)
C34 0.0400(16) 0.0411(17) 0.0347(13) -0.0060(12) -0.0035(11) -0.0073(14)
C35 0.050(2) 0.051(2) 0.0436(17) -0.0033(14) 0.0050(14) -0.0048(18)
C36 0.061(3) 0.070(3) 0.050(2) 0.0052(17) 0.0083(17) -0.019(2)
C37 0.085(3) 0.055(3) 0.069(3) 0.017(2) 0.001(2) -0.012(2)
C38 0.079(3) 0.054(3) 0.094(3) 0.018(2) 0.006(2) 0.007(2)
C39 0.048(2) 0.047(2) 0.066(2) 0.0051(16) 0.0066(16) 0.0000(17)

loop_
_atom_type_symbol
_atom_type_description
_atom_type_scat_dispersion_real
_atom_type_scat_dispersion_imag
_atom_type_scat_source
C C 0.0033 0.0016 'International Tables Vol C Tables 4.2.6.8 and 6.1.1.4'
H H 0.0000 0.0000 'International Tables Vol C Tables 4.2.6.8 and 6.1.1.4'
N N 0.0061 0.0033 'International Tables Vol C Tables 4.2.6.8 and 6.1.1.4'
O O 0.0106 0.0060 'International Tables Vol C Tables 4.2.6.8 and 6.1.1.4'
P P 0.1023 0.0942 'International Tables Vol C Tables 4.2.6.8 and 6.1.1.4'
Cl Cl 0.1484 0.1585 'International Tables Vol C Tables 4.2.6.8 and 6.1.1.4'
Pd Pd -0.9988 1.0072 'International Tables Vol C Tables 4.2.6.8 and 6.1.1.4'

loop_
_geom_angle_atom_site_label_1
_geom_angle_atom_site_label_2
_geom_angle_atom_site_label_3
_geom_angle
C1 Pd N 81.78(9)
C1 Pd P 90.58(7)
N Pd P 165.60(7)
C1 Pd Cl 169.74(7)
N Pd Cl 89.79(6)
P Pd Cl 98.88(3)
C28 P C22 102.84(13)
C28 P C34 104.59(13)
C22 P C34 103.84(14)
C28 P Pd 118.56(10)
C22 P Pd 117.00(8)
C34 P Pd 108.45(10)
C9 O2 C10 117.9(4)
C12 N C8 119.2(2)
C12 N Pd 123.7(2)
C8 N Pd 116.63(17)
C2 C1 C6 119.7(2)
C2 C1 Pd 123.0(2)
C6 C1 Pd 116.5(2)
C1 C2 C3 120.0(3)
C1 C2 H2 120.0
C3 C2 H2 120.0
C4 C3 C2 120.4(3)
C4 C3 H3 120(2)
C2 C3 H3 120(2)
C3 C4 C5 119.8(3)
C3 C4 H4 123(2)
C5 C4 H4 117(2)
C4 C5 C6 120.5(3)
C4 C5 H5 121(2)
C6 C5 H5 118(2)
C5 C6 C1 119.5(3)
C5 C6 C7 121.1(3)
C1 C6 C7 119.2(2)
C6 C7 C8 109.7(2)
C6 C7 H7 109.7
C8 C7 H7 109.7
C6 C7 H7A 109.7
C8 C7 H7A 109.7
H7 C7 H7A 108.2
N C8 C9 111.3(2)
N C8 C7 110.8(2)
C9 C8 C7 109.5(2)
N C8 H8 108.3(18)
C9 C8 H8 107.2(18)
C7 C8 H8 109.7(18)
O1 C9 O2 123.5(4)
O1 C9 C8 123.3(3)
O2 C9 C8 113.2(3)
C11 C10 O2 105.5(10)
C11 C10 H10 110.6
O2 C10 H10 110.6
C11 C10 H10A 110.6
O2 C10 H10A 110.6
H10 C10 H10A 108.8
C10 C11 H11 109.5
C10 C11 H11A 109.5
H11 C11 H11A 109.5
C10 C11 H11B 109.5
H11 C11 H11B 109.5
H11A C11 H11B 109.5
N C12 C13 126.1(3)
N C12 H12 117.0
C13 C12 H12 117.0
C14 C13 C20 121.3(3)
C14 C13 C12 120.0(3)
C20 C13 C12 118.7(3)
C13 C14 C16 117.9(4)
C13 C14 C15 121.4(3)
C16 C14 C15 120.7(4)
C14 C15 H15 109.5
C14 C15 H15A 109.5
H15 C15 H15A 109.5
C14 C15 H15B 109.5
H15 C15 H15B 109.5
H15A C15 H15B 109.5
C17 C16 C14 121.9(4)
C17 C16 H16 121(3)
C14 C16 H16 117(3)
C19 C17 C16 118.7(4)
C19 C17 C18 121.3(5)
C16 C17 C18 120.0(5)
C17 C18 H18 109.5
C17 C18 H18A 109.5
H18 C18 H18A 109.5
C17 C18 H18B 109.5
H18 C18 H18B 109.5
H18A C18 H18B 109.5
C17 C19 C20 122.4(4)
C17 C19 H19 125(3)
C20 C19 H19 112(3)
C19 C20 C13 117.6(4)
C19 C20 C21 121.1(4)
C13 C20 C21 121.4(3)
C20 C21 H21 109.5
C20 C21 H21A 109.5
H21 C21 H21A 109.5
C20 C21 H21B 109.5
H21 C21 H21B 109.5
H21A C21 H21B 109.5
C27 C22 C23 118.6(3)
C27 C22 P 120.1(2)
C23 C22 P 121.0(3)
C24 C23 C22 120.5(4)
C24 C23 H22 123(2)
C22 C23 H22 117(2)
C25 C24 C23 120.2(4)
C25 C24 H24 124(3)
C23 C24 H24 116(3)
C24 C25 C26 120.6(4)
C24 C25 H25 117(3)
C26 C25 H25 123(3)
C25 C26 C27 120.2(4)
C25 C26 H26 123(3)
C27 C26 H26 116(3)
C22 C27 C26 119.9(4)
C22 C27 H27 120.1
C26 C27 H27 120.1
C33 C28 C29 118.4(3)
C33 C28 P 120.8(2)
C29 C28 P 120.8(2)
C30 C29 C28 120.9(4)
C30 C29 H29 119.6
C28 C29 H29 119.6
C31 C30 C29 120.6(4)
C31 C30 H30 119(3)
C29 C30 H30 120(3)
C30 C31 C32 119.3(4)
C30 C31 H31 124(3)
C32 C31 H31 116(3)
C31 C32 C33 120.6(4)
C31 C32 H32 127(3)
C33 C32 H32 113(3)
C28 C33 C32 120.2(4)
C28 C33 H33 119(2)
C32 C33 H33 121(2)
C39 C34 C35 118.8(3)
C39 C34 P 118.7(2)
C35 C34 P 122.5(3)
C36 C35 C34 120.3(4)
C36 C35 H35 122(2)
C34 C35 H35 118(2)
C37 C36 C35 120.4(4)
C37 C36 H36 124(3)
C35 C36 H36 116(3)
C36 C37 C38 120.2(4)
C36 C37 H37 120(2)
C38 C37 H37 120(2)
C37 C38 C39 120.8(4)
C37 C38 H38 119.6
C39 C38 H38 119.6
C34 C39 C38 119.6(4)
C34 C39 H39 120.2
C38 C39 H39 120.2

loop_
_geom_bond_atom_site_label_1
_geom_bond_atom_site_label_2
_geom_bond_distance
Pd C1 2.002(2)
Pd N 2.109(2)
Pd P 2.2543(7)
Pd Cl 2.4010(7)
P C28 1.824(3)
P C22 1.826(3)
P C34 1.829(3)
O1 C9 1.164(4)
O2 C9 1.294(4)
O2 C10 1.522(7)
N C12 1.264(4)
N C8 1.483(3)
C1 C2 1.378(4)
C1 C6 1.393(4)
C2 C3 1.392(4)
C2 H2 0.9300
C3 C4 1.371(6)
C3 H3 0.94(4)
C4 C5 1.378(5)
C4 H4 0.96(4)
C5 C6 1.393(4)
C5 H5 0.96(3)
C6 C7 1.499(4)
C7 C8 1.531(4)
C7 H7 0.9700
C7 H7A 0.9700
C8 C9 1.509(4)
C8 H8 0.95(3)
C10 C11 1.270(11)
C10 H10 0.9700
C10 H10A 0.9700
C11 H11 0.9600
C11 H11A 0.9600
C11 H11B 0.9600
C12 C13 1.485(4)
C12 H12 0.9300
C13 C14 1.389(5)
C13 C20 1.399(5)
C14 C16 1.389(5)
C14 C15 1.506(5)
C15 H15 0.9600
C15 H15A 0.9600
C15 H15B 0.9600
C16 C17 1.382(7)
C16 H16 0.90(4)
C17 C19 1.355(7)
C17 C18 1.517(5)
C18 H18 0.9600
C18 H18A 0.9600
C18 H18B 0.9600
C19 C20 1.397(5)
C19 H19 0.98(4)
C20 C21 1.501(6)
C21 H21 0.9600
C21 H21A 0.9600
C21 H21B 0.9600
C22 C27 1.384(5)
C22 C23 1.387(4)
C23 C24 1.384(5)
C23 H22 0.92(4)
C24 C25 1.353(7)
C24 H24 0.93(4)
C25 C26 1.363(7)
C25 H25 0.97(4)
C26 C27 1.395(5)
C26 H26 0.92(5)
C27 H27 0.9300
C28 C33 1.365(5)
C28 C29 1.391(4)
C29 C30 1.374(5)
C29 H29 0.9300
C30 C31 1.359(7)
C30 H30 0.92(5)
C31 C32 1.370(7)
C31 H31 1.04(6)
C32 C33 1.396(5)
C32 H32 0.89(5)
C33 H33 0.89(4)
C34 C39 1.386(5)
C34 C35 1.387(4)
C35 C36 1.387(5)
C35 H35 0.96(4)
C36 C37 1.355(6)
C36 H36 0.91(4)
C37 C38 1.361(6)
C37 H37 0.94(4)
C38 C39 1.392(5)
C38 H38 0.9300
C39 H39 0.9300
